data_1010725
_chemical_name_systematic 'Tungsten phosphide (4/1)'
_chemical_formula_structural 'W4 P'
_chemical_formula_sum 'P W4'
_publ_section_title
;
Elektrolyse in Phosphatschmelzen.II. Ueber ein neues Wolframphosphid
W~4~ P
;

loop_
_publ_author_name
'Hartmann, H'
'Orban, J'

_journal_name_full
;
Zeitschrift fuer Anorganische und Allgemeine Chemie
;
_journal_coden_ASTM ZAACAB
_journal_volume 226
_journal_year 1936
_journal_page_first 257
_journal_page_last 264

loop_
_atom_site_label
_atom_site_fract_x
_atom_site_fract_y
_atom_site_fract_z
? ? ? ?

_cod_database_code 1010725
_journal_paper_doi 10.1002/zaac.19362260304
